data_2001169
loop_
_publ_author_name
'Sens, I.'
'M\"uller, U.'

_publ_contact_author
;      Prof. Ulrich M\"uller
      Fachbereich 19 Biologie/Chemie
      Universit\"at
      D-34109 Kassel
      Deutschland
;
_publ_section_title
;
 Tetrathiooxals\"aure-Dimethylester
;
_journal_issue 12
_journal_name_full 'Acta Crystallographica Section C'
_journal_page_first 2133
_journal_page_last 2134
_journal_paper_doi 10.1107/S0108270193007024
_journal_volume 49
_journal_year 1993
_chemical_formula_sum 'C4 H6 S4'
_chemical_formula_weight 182.3
_chemical_name_common Tetrathiooxals\"aure-dimetylester
_space_group_IT_number 14
_symmetry_cell_setting monoclinic
_symmetry_space_group_name_Hall '-P 2ybc'
_symmetry_space_group_name_H-M 'P 1 21/c 1'
_atom_type_scat_source 'Cromer & Mann (1968)'
_cell_angle_alpha 90.0
_cell_angle_beta 99.20(3)
_cell_angle_gamma 90.0
_cell_formula_units_Z 2
_cell_length_a 3.986(3)
_cell_length_b 11.753(4)
_cell_length_c 8.154(2)
_cell_measurement_reflns_used 24
_cell_measurement_temperature 293
_cell_measurement_theta_max 18
_cell_measurement_theta_min 7
_cell_volume 377.1(3)
_computing_cell_refinement 'CAD4 Me\&ssoftware'
_computing_data_collection 'CAD4 Me\&ssoftware'
_computing_data_reduction 'XCAD4 (Harms, 1987)'
_computing_structure_refinement SHELXTL
_computing_structure_solution 'SHELXTL (Sheldrick, 1989)'
_diffrn_ambient_temperature 293
_diffrn_measurement_device 'Enraf/Nonius CAD4'
_diffrn_measurement_method \w-scan
_diffrn_radiation_monochromator Graphit
_diffrn_radiation_type 'Mo K\a'
_diffrn_radiation_wavelength 0.7107
_diffrn_reflns_av_R_equivalents 0.020
_diffrn_reflns_limit_h_max 4
_diffrn_reflns_limit_h_min -4
_diffrn_reflns_limit_k_max 13
_diffrn_reflns_limit_k_min 0
_diffrn_reflns_limit_l_max 9
_diffrn_reflns_limit_l_min 0
_diffrn_reflns_number 756
_diffrn_reflns_theta_max 25
_diffrn_reflns_theta_min 1.5
_diffrn_standards_decay_% 0
_diffrn_standards_interval_time '90 min'
_diffrn_standards_number 3
_exptl_absorpt_coefficient_mu 1.16
_exptl_absorpt_correction_T_max 1.0
_exptl_absorpt_correction_T_min 0.90
_exptl_absorpt_correction_type 'empirisch nach \y-scans'
_exptl_crystal_colour farblos
_exptl_crystal_density_diffrn 1.606
_exptl_crystal_description Prisma
_exptl_crystal_F_000 188
_exptl_crystal_size_max 0.375
_exptl_crystal_size_mid 0.075
_exptl_crystal_size_min 0.062
_refine_diff_density_max 0.23
_refine_diff_density_min -0.40
_refine_ls_extinction_method keine
_refine_ls_goodness_of_fit_obs 1.5
_refine_ls_hydrogen_treatment ' ein gemeinsamer isotroper Temperaturfaktor'
_refine_ls_matrix_type 'volle Matrix'
_refine_ls_number_parameters 47
_refine_ls_number_reflns 652
_refine_ls_R_factor_all 0.061
_refine_ls_R_factor_obs 0.040
_refine_ls_shift/esd_max 0.13
_refine_ls_shift/esd_mean 0.04
_refine_ls_structure_factor_coef F
_refine_ls_weighting_details 'w = 1/[\s^2^(F~o~)]'
_refine_ls_weighting_scheme calc
_refine_ls_wR_factor_obs 0.023
_reflns_number_observed 491
_reflns_number_total 652
_reflns_observed_criterion F>3\s(F)
_cod_data_source_file se1030.cif
_cod_data_source_block default
_cod_depositor_comments
;
The following automatic conversions were performed:

'_diffrn_ambient_temperature' value '293 K' was changed to '293' -
the value should be numeric and without a unit designator.

Automatic conversion script
Id: cif_fix_values 1646 2011-03-28 12:23:43Z adriana 

The following automatic conversions were performed:

'_diffrn_ambient_temperature' value '293 K' was changed to '293' -
the value should be numeric and without a unit designator.

Automatic conversion script
Id: cif_fix_values 1715 2011-07-08 13:25:40Z adriana 

The following automatic conversions were performed:

'_refine_ls_weighting_scheme' value '1/[\s^2^(F~o~)]' was changed to
'calc'. New tag '_refine_ls_weighting_details' was created. The value
of the new tag was set to 'w = 1/[\s^2^(F~o~)]'.

Automatic conversion script
Id: cif_fix_values 3143 2015-03-26 13:38:13Z robertas 
;
_cod_original_cell_volume 377.1(4)
_cod_original_sg_symbol_H-M 'P 21/c'
_cod_database_code 2001169

loop_
_symmetry_equiv_pos_as_xyz
x,y,z
-x,-y,-z
-x,1/2+y,1/2-z
x,1/2-y,1/2+z

loop_
_atom_site_aniso_label
_atom_site_aniso_U_11
_atom_site_aniso_U_22
_atom_site_aniso_U_33
_atom_site_aniso_U_12
_atom_site_aniso_U_13
_atom_site_aniso_U_23
S(1) 0.0644(7) 0.0359(5) 0.0423(5) -0.0068(5) 0.0034(5) -0.0007(5)
S(2) 0.0780(10) 0.0407(5) 0.0415(5) -0.0068(6) 0.0014(5) 0.0079(5)
C(1) 0.066(3) 0.052(2) 0.041(2) -0.004(2) -0.001(2) -0.009(2)
C(2) 0.036(2) 0.032(2) 0.039(2) 0.006(2) 0.009(2) -0.001(2)

loop_
_atom_site_label
_atom_site_fract_x
_atom_site_fract_y
_atom_site_fract_z
_atom_site_U_iso_or_equiv
S(1) 0.2689(3) 0.13726(8) 0.13180(10) 0.0481(3)
S(2) 0.0669(3) -0.09514(8) 0.22520(10) 0.0543(4)
C(1) 0.4340(9) 0.1268(3) 0.3487(4) 0.0540(10)
C(2) 0.0800(8) 0.0065(3) 0.0904(3) 0.0360(10)
H(1) 0.541(8) 0.198(3) 0.379(4) 0.075(7)
H(2) 0.594(9) 0.065(3) 0.369(4) 0.075(7)
H(3) 0.252(9) 0.114(3) 0.413(4) 0.075(7)

loop_
_geom_angle_atom_site_label_1
_geom_angle_atom_site_label_2
_geom_angle_atom_site_label_3
_geom_angle_site_symmetry_1
_geom_angle_site_symmetry_2
_geom_angle_site_symmetry_3
_geom_angle
_geom_angle_publ_flag
C(1) S(1) C(2) 1 1 1 102.2(2) yes
S(1) C(2) S(2) 1 1 1 125.6(2) yes
S(1) C(2) C(2) 1 1 2 112.5(2) yes
S(2) C(2) C(2) 1 1 2 121.9(2) yes

loop_
_geom_bond_atom_site_label_1
_geom_bond_atom_site_label_2
_geom_bond_site_symmetry_1
_geom_bond_site_symmetry_2
_geom_bond_distance
_geom_bond_publ_flag
S(1) C(1) 1 1 1.790(4) yes
S(1) C(2) 1 1 1.721(4) yes
S(2) C(2) 1 1 1.629(3) yes
C(2) C(2) 1 2 1.518(4) yes
C(1) H(1) 1 1 0.96(3) yes
C(1) H(2) 1 1 0.97(4) yes
C(1) H(3) 1 1 0.98(3) yes

loop_
_geom_torsion_atom_site_label_1
_geom_torsion_atom_site_label_2
_geom_torsion_atom_site_label_3
_geom_torsion_atom_site_label_4
_geom_torsion_site_symmetry_1
_geom_torsion_site_symmetry_2
_geom_torsion_site_symmetry_3
_geom_torsion_site_symmetry_4
_geom_torsion
_geom_torsion_publ_flag
S(2) C(2) S(1) C(1) 1 1 1 1 0.5(3) yes
S(1) C(2) C(2) S(2) 1 1 2 2 0.0(6) yes
S(2) C(2) C(2) S(1) 1 1 2 2 0.0(7) yes
